data_2225387
loop_
_publ_author_name
'Washeel, Abbas'
'Haque, Rosenani A.'
'Teoh, Siang Guan'
'Yeap, Chin Sing'
'Fun, Hoong-Kun'

_publ_section_title
;
 3,5-Bis(3-methylimidazolium-1-ylmethyl)toluene
 bis(hexafluorophosphate)
;
_journal_coeditor_code TK2620
_journal_issue 3
_journal_name_full 'Acta Crystallographica Section E'
_journal_page_first o556
_journal_paper_doi 10.1107/S1600536810003739
_journal_volume 66
_journal_year 2010
_chemical_formula_iupac 'C17 H22 N4 2+, 2P F6 -'
_chemical_formula_moiety 'C17 H22 N4 2+, 2(F6 P -)'
_chemical_formula_sum 'C17 H22 F12 N4 P2'
_chemical_formula_weight 572.33
_chemical_name_systematic
;
3,5-Bis(3-methylimidazolium-1-ylmethyl)toluene bis(hexafluorophosphate)
;
_space_group_IT_number 14
_symmetry_cell_setting monoclinic
_symmetry_space_group_name_Hall '-P 2ybc'
_symmetry_space_group_name_H-M 'P 1 21/c 1'
_atom_sites_solution_hydrogens geom
_atom_sites_solution_primary direct
_atom_sites_solution_secondary difmap
_audit_creation_method SHELXL-97
_cell_angle_alpha 90.00
_cell_angle_beta 97.3900(10)
_cell_angle_gamma 90.00
_cell_formula_units_Z 4
_cell_length_a 6.12890(10)
_cell_length_b 19.0139(4)
_cell_length_c 20.1770(4)
_cell_measurement_reflns_used 9980
_cell_measurement_temperature 100.00(10)
_cell_measurement_theta_max 33.06
_cell_measurement_theta_min 2.30
_cell_volume 2331.78(8)
_computing_cell_refinement 'SAINT (Bruker, 2009)'
_computing_data_collection 'APEX2 (Bruker, 2009)'
_computing_data_reduction 'SAINT (Bruker, 2009)'
_computing_molecular_graphics 'SHELXTL (Sheldrick, 2008)'
_computing_publication_material
;
SHELXTL (Sheldrick, 2008) and PLATON (Spek, 2009)
;
_computing_structure_refinement 'SHELXTL (Sheldrick, 2008)'
_computing_structure_solution 'SHELXTL (Sheldrick, 2008)'
_diffrn_ambient_temperature 100
_diffrn_measured_fraction_theta_full 0.995
_diffrn_measured_fraction_theta_max 0.995
_diffrn_measurement_device_type
;
Bruker SMART APEXII CCD area-detector diffractometer
;
_diffrn_measurement_method '\f and \w scans'
_diffrn_radiation_monochromator graphite
_diffrn_radiation_source 'fine-focus sealed tube'
_diffrn_radiation_type MoK\a
_diffrn_radiation_wavelength 0.71073
_diffrn_reflns_av_R_equivalents 0.0339
_diffrn_reflns_av_sigmaI/netI 0.0368
_diffrn_reflns_limit_h_max 10
_diffrn_reflns_limit_h_min -9
_diffrn_reflns_limit_k_max 31
_diffrn_reflns_limit_k_min -31
_diffrn_reflns_limit_l_max 33
_diffrn_reflns_limit_l_min -33
_diffrn_reflns_number 42881
_diffrn_reflns_theta_full 36.35
_diffrn_reflns_theta_max 36.35
_diffrn_reflns_theta_min 2.04
_diffrn_standards_number 0
_exptl_absorpt_coefficient_mu 0.296
_exptl_absorpt_correction_T_max 0.9421
_exptl_absorpt_correction_T_min 0.8579
_exptl_absorpt_correction_type multi-scan
_exptl_absorpt_process_details '(<i>SADABS</i>; Bruker, 2009)'
_exptl_crystal_colour colourless
_exptl_crystal_density_diffrn 1.630
_exptl_crystal_density_method 'not measured'
_exptl_crystal_description block
_exptl_crystal_F_000 1160
_exptl_crystal_size_max 0.53
_exptl_crystal_size_mid 0.28
_exptl_crystal_size_min 0.20
_refine_diff_density_max 0.615
_refine_diff_density_min -0.436
_refine_ls_extinction_method none
_refine_ls_goodness_of_fit_ref 1.031
_refine_ls_hydrogen_treatment constr
_refine_ls_matrix_type full
_refine_ls_number_parameters 319
_refine_ls_number_reflns 11275
_refine_ls_number_restraints 0
_refine_ls_restrained_S_all 1.031
_refine_ls_R_factor_all 0.0772
_refine_ls_R_factor_gt 0.0521
_refine_ls_shift/su_max 0.001
_refine_ls_shift/su_mean 0.000
_refine_ls_structure_factor_coef Fsqd
_refine_ls_weighting_details 'calc w=1/[\s^2^(Fo^2^)+(0.0703P)^2^+0.7107P] where P=(Fo^2^+2Fc^2^)/3'
_refine_ls_weighting_scheme calc
_refine_ls_wR_factor_gt 0.1346
_refine_ls_wR_factor_ref 0.1488
_reflns_number_gt 7988
_reflns_number_total 11275
_reflns_threshold_expression I>2\s(I)
_cod_data_source_file tk2620.cif
_cod_data_source_block I
_cod_depositor_comments
;
The following automatic conversions were performed:
'_symmetry_cell_setting' value 'Monoclinic' changed to 'monoclinic'
according to '/home/saulius/struct/CIF-dictionaries/cif_core.dic'
dictionary named 'cif_core.dic' version 2.4.1 from 2010-06-29.

Automatic conversion script
Id: cif_fix_enum 1527 2010-12-29 10:47:43Z saulius 

The following automatic conversions were performed:

'_symmetry_cell_setting' value 'Monoclinic' changed to 'monoclinic'
according to /home/saulius/struct/CIF-dictionaries/cif_core.dic
dictionary named 'cif_core.dic' version 2.4.1 from 2010-06-29.

Automatic conversion script
Id: cif_fix_values 1715 2011-07-08 13:25:40Z adriana 
;
_cod_original_sg_symbol_H-M 'P 21/c'
_cod_database_code 2225387
_cod_database_fobs_code 2225387

loop_
_symmetry_equiv_pos_as_xyz
'x, y, z'
'-x, y+1/2, -z+1/2'
'-x, -y, -z'
'x, -y-1/2, z-1/2'

loop_
_atom_site_type_symbol
_atom_site_label
_atom_site_fract_x
_atom_site_fract_y
_atom_site_fract_z
_atom_site_U_iso_or_equiv
_atom_site_adp_type
_atom_site_calc_flag
_atom_site_refinement_flags
_atom_site_occupancy
_atom_site_disorder_assembly
_atom_site_disorder_group
N N1 1.09705(19) 0.13322(5) 0.47609(5) 0.02147(19) Uani d . 1 . .
N N2 1.01744(18) 0.14740(6) 0.57634(5) 0.02158(19) Uani d . 1 . .
N N3 1.07523(19) 0.45850(6) 0.36551(5) 0.0224(2) Uani d . 1 . .
N N4 0.89594(19) 0.55547(6) 0.34480(6) 0.0241(2) Uani d . 1 . .
C C1 0.8951(2) 0.20094(7) 0.33537(6) 0.0244(2) Uani d . 1 . .
H H1A 0.8258 0.1574 0.3299 0.029 Uiso calc R 1 . .
C C2 0.7957(2) 0.25985(7) 0.30300(6) 0.0229(2) Uani d . 1 . .
C C3 0.9031(2) 0.32451(7) 0.31150(6) 0.0220(2) Uani d . 1 . .
H H3A 0.8388 0.3642 0.2904 0.026 Uiso calc R 1 . .
C C4 1.1060(2) 0.33027(7) 0.35138(6) 0.0224(2) Uani d . 1 . .
C C5 1.2019(2) 0.27104(7) 0.38343(6) 0.0230(2) Uani d . 1 . .
H H5A 1.3370 0.2747 0.4101 0.028 Uiso calc R 1 . .
C C6 1.0960(2) 0.20638(7) 0.37567(6) 0.0229(2) Uani d . 1 . .
C C7 1.1966(3) 0.14348(7) 0.41401(7) 0.0284(3) Uani d . 1 . .
H H7A 1.1736 0.1017 0.3864 0.034 Uiso calc R 1 . .
H H7B 1.3539 0.1506 0.4249 0.034 Uiso calc R 1 . .
C C8 1.1522(2) 0.16744(6) 0.53334(6) 0.0216(2) Uani d . 1 . .
H H8A 1.2659 0.1999 0.5418 0.026 Uiso calc R 1 . .
C C9 0.9202(3) 0.09042(7) 0.48282(7) 0.0287(3) Uani d . 1 . .
H H9A 0.8481 0.0610 0.4503 0.034 Uiso calc R 1 . .
C C10 0.8715(2) 0.09935(8) 0.54570(7) 0.0293(3) Uani d . 1 . .
H H10A 0.7596 0.0770 0.5647 0.035 Uiso calc R 1 . .
C C11 1.0210(3) 0.17284(9) 0.64499(7) 0.0326(3) Uani d . 1 . .
H H11A 1.1495 0.2013 0.6568 0.049 Uiso calc R 1 . .
H H11B 1.0243 0.1335 0.6749 0.049 Uiso calc R 1 . .
H H11C 0.8917 0.2004 0.6483 0.049 Uiso calc R 1 . .
C C12 1.2268(2) 0.39980(7) 0.36005(8) 0.0286(3) Uani d . 1 . .
H H12A 1.3332 0.3979 0.4000 0.034 Uiso calc R 1 . .
H H12B 1.3064 0.4076 0.3221 0.034 Uiso calc R 1 . .
C C13 1.0490(2) 0.51400(7) 0.32521(6) 0.0215(2) Uani d . 1 . .
H H13A 1.1257 0.5224 0.2891 0.026 Uiso calc R 1 . .
C C14 0.9316(3) 0.46493(8) 0.41259(7) 0.0310(3) Uani d . 1 . .
H H14A 0.9148 0.4333 0.4467 0.037 Uiso calc R 1 . .
C C15 0.8204(3) 0.52554(8) 0.39983(8) 0.0316(3) Uani d . 1 . .
H H15A 0.7131 0.5438 0.4236 0.038 Uiso calc R 1 . .
C C16 0.8185(3) 0.62160(8) 0.31312(8) 0.0360(3) Uani d . 1 . .
H H16A 0.9219 0.6376 0.2845 0.054 Uiso calc R 1 . .
H H16B 0.8050 0.6563 0.3469 0.054 Uiso calc R 1 . .
H H16C 0.6778 0.6143 0.2871 0.054 Uiso calc R 1 . .
C C17 0.5767(2) 0.25388(8) 0.26001(7) 0.0307(3) Uani d . 1 . .
H H17A 0.5086 0.2994 0.2553 0.046 Uiso calc R 1 . .
H H17B 0.4836 0.2222 0.2806 0.046 Uiso calc R 1 . .
H H17C 0.5982 0.2362 0.2168 0.046 Uiso calc R 1 . .
P P1 0.48424(5) 0.488905(18) 0.175041(16) 0.02100(7) Uani d . 1 . .
F F1 0.74701(13) 0.49029(5) 0.18064(5) 0.03038(18) Uani d . 1 . .
F F2 0.48256(17) 0.57311(5) 0.17898(5) 0.0381(2) Uani d . 1 . .
F F3 0.22094(15) 0.48912(6) 0.16927(6) 0.0434(2) Uani d . 1 . .
F F4 0.46926(17) 0.49406(6) 0.09530(4) 0.0407(2) Uani d . 1 . .
F F5 0.50201(18) 0.48512(7) 0.25471(5) 0.0442(3) Uani d . 1 . .
F F6 0.48927(19) 0.40533(5) 0.16983(6) 0.0488(3) Uani d . 1 . .
P P2 0.66006(5) 0.168232(18) 0.043019(17) 0.02251(8) Uani d . 1 . .
F F7 0.39775(14) 0.15921(5) 0.03209(5) 0.0366(2) Uani d . 1 . .
F F8 0.66196(17) 0.16954(6) -0.03614(5) 0.0412(2) Uani d . 1 . .
F F9 0.92024(15) 0.17795(6) 0.05369(6) 0.0421(2) Uani d . 1 . .
F F10 0.69001(18) 0.08453(5) 0.04230(6) 0.0420(2) Uani d . 1 . .
F F11 0.6604(2) 0.16457(8) 0.12203(5) 0.0575(4) Uani d . 1 . .
F F12 0.62782(18) 0.25150(5) 0.04312(7) 0.0552(3) Uani d . 1 . .

loop_
_atom_site_aniso_label
_atom_site_aniso_U_11
_atom_site_aniso_U_22
_atom_site_aniso_U_33
_atom_site_aniso_U_12
_atom_site_aniso_U_13
_atom_site_aniso_U_23
N1 0.0274(5) 0.0155(4) 0.0224(4) 0.0010(4) 0.0065(4) 0.0017(4)
N2 0.0240(5) 0.0208(5) 0.0200(4) 0.0028(4) 0.0029(4) 0.0019(4)
N3 0.0262(5) 0.0190(5) 0.0223(4) -0.0057(4) 0.0044(4) 0.0003(4)
N4 0.0248(5) 0.0214(5) 0.0254(5) -0.0017(4) 0.0010(4) -0.0041(4)
C1 0.0336(7) 0.0184(5) 0.0230(5) -0.0047(5) 0.0101(5) -0.0033(4)
C2 0.0285(6) 0.0220(5) 0.0192(5) -0.0055(4) 0.0072(4) -0.0028(4)
C3 0.0268(6) 0.0202(5) 0.0195(5) -0.0020(4) 0.0050(4) 0.0006(4)
C4 0.0265(6) 0.0191(5) 0.0223(5) -0.0025(4) 0.0060(4) 0.0007(4)
C5 0.0251(6) 0.0225(5) 0.0220(5) 0.0006(4) 0.0060(4) 0.0007(4)
C6 0.0317(6) 0.0186(5) 0.0205(5) 0.0023(4) 0.0115(4) 0.0002(4)
C7 0.0401(7) 0.0207(6) 0.0275(6) 0.0084(5) 0.0158(5) 0.0025(5)
C8 0.0209(5) 0.0187(5) 0.0253(5) -0.0008(4) 0.0034(4) -0.0007(4)
C9 0.0364(7) 0.0223(6) 0.0268(6) -0.0105(5) 0.0013(5) 0.0016(5)
C10 0.0290(6) 0.0300(7) 0.0292(6) -0.0090(5) 0.0053(5) 0.0062(5)
C11 0.0418(8) 0.0350(7) 0.0211(5) 0.0130(6) 0.0048(5) -0.0007(5)
C12 0.0238(6) 0.0216(6) 0.0402(7) -0.0035(4) 0.0031(5) 0.0041(5)
C13 0.0232(5) 0.0215(5) 0.0201(5) -0.0031(4) 0.0037(4) 0.0003(4)
C14 0.0437(8) 0.0272(6) 0.0247(6) -0.0118(6) 0.0145(5) -0.0026(5)
C15 0.0350(7) 0.0304(7) 0.0320(6) -0.0078(5) 0.0146(6) -0.0107(5)
C16 0.0386(8) 0.0261(7) 0.0395(8) 0.0054(6) -0.0089(6) -0.0022(6)
C17 0.0309(7) 0.0333(7) 0.0275(6) -0.0074(5) 0.0022(5) -0.0039(5)
P1 0.01773(14) 0.02285(15) 0.02274(14) 0.00107(10) 0.00376(11) 0.00061(11)
F1 0.0179(3) 0.0379(5) 0.0356(4) 0.0027(3) 0.0042(3) 0.0001(4)
F2 0.0392(5) 0.0242(4) 0.0517(6) 0.0057(4) 0.0091(4) -0.0031(4)
F3 0.0176(4) 0.0592(7) 0.0538(6) -0.0036(4) 0.0061(4) -0.0061(5)
F4 0.0399(5) 0.0593(6) 0.0223(4) 0.0208(5) 0.0018(4) -0.0017(4)
F5 0.0407(5) 0.0687(8) 0.0247(4) -0.0091(5) 0.0100(4) 0.0080(4)
F6 0.0449(6) 0.0229(4) 0.0752(8) -0.0043(4) -0.0051(5) 0.0019(5)
P2 0.01778(14) 0.02462(16) 0.02537(15) 0.00125(11) 0.00367(11) -0.00180(12)
F7 0.0190(4) 0.0468(5) 0.0443(5) -0.0040(4) 0.0055(3) 0.0089(4)
F8 0.0350(5) 0.0598(7) 0.0299(4) 0.0093(4) 0.0084(4) 0.0100(4)
F9 0.0178(4) 0.0478(6) 0.0593(6) 0.0006(4) -0.0010(4) 0.0095(5)
F10 0.0447(6) 0.0269(4) 0.0538(6) 0.0047(4) 0.0039(5) 0.0042(4)
F11 0.0468(6) 0.1009(11) 0.0251(4) 0.0206(6) 0.0064(4) -0.0085(5)
F12 0.0356(5) 0.0249(5) 0.1015(10) 0.0045(4) -0.0052(6) -0.0120(5)

loop_
_atom_type_symbol
_atom_type_description
_atom_type_scat_dispersion_real
_atom_type_scat_dispersion_imag
_atom_type_scat_source
C C 0.0033 0.0016 'International Tables Vol C Tables 4.2.6.8 and 6.1.1.4'
H H 0.0000 0.0000 'International Tables Vol C Tables 4.2.6.8 and 6.1.1.4'
N N 0.0061 0.0033 'International Tables Vol C Tables 4.2.6.8 and 6.1.1.4'
F F 0.0171 0.0103 'International Tables Vol C Tables 4.2.6.8 and 6.1.1.4'
P P 0.1023 0.0942 'International Tables Vol C Tables 4.2.6.8 and 6.1.1.4'

loop_
_geom_angle_atom_site_label_1
_geom_angle_atom_site_label_2
_geom_angle_atom_site_label_3
_geom_angle_site_symmetry_1
_geom_angle_site_symmetry_3
_geom_angle
_geom_angle_publ_flag
C8 N1 C9 . . 108.59(11) ?
C8 N1 C7 . . 125.85(12) ?
C9 N1 C7 . . 125.40(12) ?
C8 N2 C10 . . 108.76(11) ?
C8 N2 C11 . . 126.01(12) ?
C10 N2 C11 . . 125.23(12) ?
C13 N3 C14 . . 108.23(12) ?
C13 N3 C12 . . 125.92(12) ?
C14 N3 C12 . . 125.84(12) ?
C13 N4 C15 . . 108.57(12) ?
C13 N4 C16 . . 125.75(13) ?
C15 N4 C16 . . 125.68(13) ?
C6 C1 C2 . . 120.95(12) ?
C6 C1 H1A . . 119.5 ?
C2 C1 H1A . . 119.5 ?
C3 C2 C1 . . 118.63(12) ?
C3 C2 C17 . . 120.59(12) ?
C1 C2 C17 . . 120.78(12) ?
C2 C3 C4 . . 120.75(12) ?
C2 C3 H3A . . 119.6 ?
C4 C3 H3A . . 119.6 ?
C5 C4 C3 . . 119.76(12) ?
C5 C4 C12 . . 118.82(12) ?
C3 C4 C12 . . 121.41(12) ?
C6 C5 C4 . . 120.04(12) ?
C6 C5 H5A . . 120.0 ?
C4 C5 H5A . . 120.0 ?
C1 C6 C5 . . 119.86(12) ?
C1 C6 C7 . . 120.87(12) ?
C5 C6 C7 . . 119.21(13) ?
N1 C7 C6 . . 110.66(10) ?
N1 C7 H7A . . 109.5 ?
C6 C7 H7A . . 109.5 ?
N1 C7 H7B . . 109.5 ?
C6 C7 H7B . . 109.5 ?
H7A C7 H7B . . 108.1 ?
N2 C8 N1 . . 108.46(11) ?
N2 C8 H8A . . 125.8 ?
N1 C8 H8A . . 125.8 ?
C10 C9 N1 . . 106.89(12) ?
C10 C9 H9A . . 126.6 ?
N1 C9 H9A . . 126.6 ?
C9 C10 N2 . . 107.30(12) ?
C9 C10 H10A . . 126.4 ?
N2 C10 H10A . . 126.4 ?
N2 C11 H11A . . 109.5 ?
N2 C11 H11B . . 109.5 ?
H11A C11 H11B . . 109.5 ?
N2 C11 H11C . . 109.5 ?
H11A C11 H11C . . 109.5 ?
H11B C11 H11C . . 109.5 ?
N3 C12 C4 . . 111.62(11) ?
N3 C12 H12A . . 109.3 ?
C4 C12 H12A . . 109.3 ?
N3 C12 H12B . . 109.3 ?
C4 C12 H12B . . 109.3 ?
H12A C12 H12B . . 108.0 ?
N4 C13 N3 . . 108.95(11) ?
N4 C13 H13A . . 125.5 ?
N3 C13 H13A . . 125.5 ?
C15 C14 N3 . . 107.21(12) ?
C15 C14 H14A . . 126.4 ?
N3 C14 H14A . . 126.4 ?
C14 C15 N4 . . 107.04(13) ?
C14 C15 H15A . . 126.5 ?
N4 C15 H15A . . 126.5 ?
N4 C16 H16A . . 109.5 ?
N4 C16 H16B . . 109.5 ?
H16A C16 H16B . . 109.5 ?
N4 C16 H16C . . 109.5 ?
H16A C16 H16C . . 109.5 ?
H16B C16 H16C . . 109.5 ?
C2 C17 H17A . . 109.5 ?
C2 C17 H17B . . 109.5 ?
H17A C17 H17B . . 109.5 ?
C2 C17 H17C . . 109.5 ?
H17A C17 H17C . . 109.5 ?
H17B C17 H17C . . 109.5 ?
F6 P1 F5 . . 91.26(7) ?
F6 P1 F1 . . 89.61(6) ?
F5 P1 F1 . . 89.54(5) ?
F6 P1 F4 . . 89.65(6) ?
F5 P1 F4 . . 178.89(7) ?
F1 P1 F4 . . 89.83(5) ?
F6 P1 F3 . . 91.47(6) ?
F5 P1 F3 . . 90.62(6) ?
F1 P1 F3 . . 178.90(6) ?
F4 P1 F3 . . 89.99(6) ?
F6 P1 F2 . . 178.73(7) ?
F5 P1 F2 . . 89.72(6) ?
F1 P1 F2 . . 89.59(5) ?
F4 P1 F2 . . 89.36(6) ?
F3 P1 F2 . . 89.32(6) ?
F9 P2 F11 . . 89.85(6) ?
F9 P2 F12 . . 90.39(6) ?
F11 P2 F12 . . 91.50(8) ?
F9 P2 F8 . . 89.86(6) ?
F11 P2 F8 . . 178.32(7) ?
F12 P2 F8 . . 90.15(7) ?
F9 P2 F10 . . 90.15(6) ?
F11 P2 F10 . . 88.87(7) ?
F12 P2 F10 . . 179.35(7) ?
F8 P2 F10 . . 89.47(6) ?
F9 P2 F7 . . 179.46(6) ?
F11 P2 F7 . . 90.30(6) ?
F12 P2 F7 . . 89.09(6) ?
F8 P2 F7 . . 90.02(6) ?
F10 P2 F7 . . 90.37(6) ?

loop_
_geom_bond_atom_site_label_1
_geom_bond_atom_site_label_2
_geom_bond_site_symmetry_2
_geom_bond_distance
_geom_bond_publ_flag
N1 C8 . 1.3310(16) ?
N1 C9 . 1.3759(18) ?
N1 C7 . 1.4752(17) ?
N2 C8 . 1.3284(17) ?
N2 C10 . 1.3691(18) ?
N2 C11 . 1.4647(17) ?
N3 C13 . 1.3294(16) ?
N3 C14 . 1.3810(18) ?
N3 C12 . 1.4652(18) ?
N4 C13 . 1.3242(17) ?
N4 C15 . 1.3795(19) ?
N4 C16 . 1.4618(19) ?
C1 C6 . 1.389(2) ?
C1 C2 . 1.3965(19) ?
C1 H1A . 0.9300 ?
C2 C3 . 1.3945(17) ?
C2 C17 . 1.5059(19) ?
C3 C4 . 1.3959(18) ?
C3 H3A . 0.9300 ?
C4 C5 . 1.3907(18) ?
C4 C12 . 1.5143(18) ?
C5 C6 . 1.3897(18) ?
C5 H5A . 0.9300 ?
C6 C7 . 1.5123(18) ?
C7 H7A . 0.9700 ?
C7 H7B . 0.9700 ?
C8 H8A . 0.9300 ?
C9 C10 . 1.351(2) ?
C9 H9A . 0.9300 ?
C10 H10A . 0.9300 ?
C11 H11A . 0.9600 ?
C11 H11B . 0.9600 ?
C11 H11C . 0.9600 ?
C12 H12A . 0.9700 ?
C12 H12B . 0.9700 ?
C13 H13A . 0.9300 ?
C14 C15 . 1.347(2) ?
C14 H14A . 0.9300 ?
C15 H15A . 0.9300 ?
C16 H16A . 0.9600 ?
C16 H16B . 0.9600 ?
C16 H16C . 0.9600 ?
C17 H17A . 0.9600 ?
C17 H17B . 0.9600 ?
C17 H17C . 0.9600 ?
P1 F6 . 1.5932(10) ?
P1 F5 . 1.5988(10) ?
P1 F1 . 1.6001(9) ?
P1 F4 . 1.6027(9) ?
P1 F3 . 1.6029(10) ?
P1 F2 . 1.6031(10) ?
P2 F9 . 1.5921(10) ?
P2 F11 . 1.5955(11) ?
P2 F12 . 1.5957(11) ?
P2 F8 . 1.5989(10) ?
P2 F10 . 1.6024(10) ?
P2 F7 . 1.6036(9) ?

loop_
_geom_hbond_atom_site_label_D
_geom_hbond_atom_site_label_H
_geom_hbond_atom_site_label_A
_geom_hbond_site_symmetry_A
_geom_hbond_distance_DH
_geom_hbond_distance_HA
_geom_hbond_distance_DA
_geom_hbond_angle_DHA
_geom_hbond_publ_flag
C1 H1A F2 2_645 0.9300 2.4700 3.3431(16) 157.00 yes
C5 H5A F8 4_666 0.9300 2.3900 3.2686(16) 157.00 yes
C8 H8A F12 4_666 0.9300 2.4000 3.2808(16) 158.00 yes
C9 H9A F4 2_645 0.9300 2.4100 3.2513(19) 151.00 yes
C10 H10A F4 4_566 0.9300 2.3800 3.2967(17) 169.00 yes
C12 H12B F5 1_655 0.9700 2.4200 3.3040(18) 150.00 yes
C14 H14A F8 4_566 0.9300 2.5500 3.283(2) 136.00 yes
C14 H14A F10 4_566 0.9300 2.5300 3.3050(19) 141.00 yes
C15 H15A F7 2_655 0.9300 2.5000 3.2568(19) 139.00 yes
C16 H16B F9 2_755 0.9600 2.4800 3.135(2) 125.00 yes
C16 H16C F2 . 0.9600 2.4800 3.314(2) 146.00 yes
C17 H17C F11 . 0.9600 2.4200 3.3563(18) 166.00 yes

loop_
_geom_torsion_atom_site_label_1
_geom_torsion_atom_site_label_2
_geom_torsion_atom_site_label_3
_geom_torsion_atom_site_label_4
_geom_torsion_site_symmetry_1
_geom_torsion_site_symmetry_2
_geom_torsion_site_symmetry_3
_geom_torsion_site_symmetry_4
_geom_torsion
_geom_torsion_publ_flag
C6 C1 C2 C3 . . . . 0.45(19) ?
C6 C1 C2 C17 . . . . -179.27(12) ?
C1 C2 C3 C4 . . . . 0.19(19) ?
C17 C2 C3 C4 . . . . 179.91(12) ?
C2 C3 C4 C5 . . . . -0.45(19) ?
C2 C3 C4 C12 . . . . 178.79(12) ?
C3 C4 C5 C6 . . . . 0.08(19) ?
C12 C4 C5 C6 . . . . -179.19(12) ?
C2 C1 C6 C5 . . . . -0.83(19) ?
C2 C1 C6 C7 . . . . 176.25(11) ?
C4 C5 C6 C1 . . . . 0.56(19) ?
C4 C5 C6 C7 . . . . -176.57(11) ?
C8 N1 C7 C6 . . . . -81.82(17) ?
C9 N1 C7 C6 . . . . 92.95(16) ?
C1 C6 C7 N1 . . . . -80.96(15) ?
C5 C6 C7 N1 . . . . 96.14(15) ?
C10 N2 C8 N1 . . . . -0.30(15) ?
C11 N2 C8 N1 . . . . -179.56(12) ?
C9 N1 C8 N2 . . . . 0.47(15) ?
C7 N1 C8 N2 . . . . 175.98(11) ?
C8 N1 C9 C10 . . . . -0.46(16) ?
C7 N1 C9 C10 . . . . -175.99(12) ?
N1 C9 C10 N2 . . . . 0.27(17) ?
C8 N2 C10 C9 . . . . 0.01(16) ?
C11 N2 C10 C9 . . . . 179.28(13) ?
C13 N3 C12 C4 . . . . -120.97(14) ?
C14 N3 C12 C4 . . . . 57.56(18) ?
C5 C4 C12 N3 . . . . -141.60(12) ?
C3 C4 C12 N3 . . . . 39.15(18) ?
C15 N4 C13 N3 . . . . -0.04(15) ?
C16 N4 C13 N3 . . . . -179.56(12) ?
C14 N3 C13 N4 . . . . 0.27(14) ?
C12 N3 C13 N4 . . . . 179.02(11) ?
C13 N3 C14 C15 . . . . -0.40(16) ?
C12 N3 C14 C15 . . . . -179.15(12) ?
N3 C14 C15 N4 . . . . 0.37(16) ?
C13 N4 C15 C14 . . . . -0.21(16) ?
C16 N4 C15 C14 . . . . 179.31(13) ?
